data_4088715
loop_
_publ_author_name
'Gupta, Suraj K.'
'Sahoo, Sandeep K.'
'Choudhury, Joyanta'

_publ_section_title
;
 Dramatic Effect of Ancillary NHC Ligand in the Highly Selective Catalytic
 Oxidative Carbon--Carbon Multiple Bond Cleavage
;
_journal_issue 15
_journal_name_full Organometallics
_journal_page_first 2462
_journal_paper_doi 10.1021/acs.organomet.6b00337
_journal_volume 35
_journal_year 2016
_chemical_formula_sum 'C24 H25 Cl F6 N3 P Ru'
_chemical_formula_weight 636.96
_space_group_crystal_system orthorhombic
_space_group_IT_number 61
_space_group_name_Hall '-P 2ac 2ab'
_space_group_name_H-M_alt 'P b c a'
_atom_sites_solution_hydrogens geom
_audit_creation_method SHELXL-2014
_cell_angle_alpha 90
_cell_angle_beta 90
_cell_angle_gamma 90
_cell_formula_units_Z 8
_cell_length_a 17.302(3)
_cell_length_b 11.7107(18)
_cell_length_c 25.039(4)
_cell_measurement_reflns_used 8065
_cell_measurement_temperature 160
_cell_measurement_theta_max 31.19
_cell_measurement_theta_min 2.35
_cell_volume 5073.4(14)
_computing_structure_refinement 'SHELXL-2014 (Sheldrick, 2014)'
_diffrn_ambient_temperature 160
_diffrn_measured_fraction_theta_full 0.998
_diffrn_measured_fraction_theta_max 0.998
_diffrn_measurement_device_type 'Bruker APEX-II CCD'
_diffrn_measurement_method '\f and \w scans'
_diffrn_radiation_type MoK\a
_diffrn_radiation_wavelength 0.71073
_diffrn_reflns_av_unetI/netI 0.0100
_diffrn_reflns_Laue_measured_fraction_full 0.998
_diffrn_reflns_Laue_measured_fraction_max 0.998
_diffrn_reflns_point_group_measured_fraction_full 0.998
_diffrn_reflns_point_group_measured_fraction_max 0.998
_diffrn_reflns_theta_full 25.242
_diffrn_reflns_theta_max 30.999
_diffrn_reflns_theta_min 2.008
_exptl_absorpt_coefficient_mu 0.850
_exptl_crystal_colour yellow
_exptl_crystal_density_diffrn 1.668
_exptl_crystal_description Cubic
_exptl_crystal_F_000 2560
_exptl_crystal_size_max 0.28
_exptl_crystal_size_mid 0.22
_exptl_crystal_size_min 0.16
_refine_diff_density_max 0.654
_refine_diff_density_min -0.806
_refine_diff_density_rms 0.091
_refine_ls_extinction_method none
_refine_ls_goodness_of_fit_ref 1.059
_refine_ls_hydrogen_treatment constr
_refine_ls_matrix_type full
_refine_ls_number_parameters 325
_refine_ls_number_reflns 8065
_refine_ls_number_restraints 0
_refine_ls_restrained_S_all 1.059
_refine_ls_R_factor_all 0.0285
_refine_ls_R_factor_gt 0.0240
_refine_ls_shift/su_max 0.004
_refine_ls_shift/su_mean 0.000
_refine_ls_structure_factor_coef Fsqd
_refine_ls_weighting_details 'w=1/[\s^2^(Fo^2^)+(0.0318P)^2^+4.4062P] where P=(Fo^2^+2Fc^2^)/3'
_refine_ls_weighting_scheme calc
_refine_ls_wR_factor_gt 0.0653
_refine_ls_wR_factor_ref 0.0687
_reflns_Friedel_coverage 0.000
_reflns_number_gt 7197
_reflns_number_total 8065
_reflns_threshold_expression 'I > 2\s(I)'
_cod_data_source_file om6b00337_si_002.cif
_cod_data_source_block 1-Cym
_cod_original_cell_volume 5073.4(13)
_cod_database_code 4088715
_shelx_space_group_comment
;
The symmetry employed for this shelxl refinement is uniquely defined
by the following loop, which should always be used as a source of
symmetry information in preference to the above space-group names.
They are only intended as comments.
;
_shelxl_version_number 2014-1

loop_
_space_group_symop_operation_xyz
'x, y, z'
'-x+1/2, -y, z+1/2'
'-x, y+1/2, -z+1/2'
'x+1/2, -y+1/2, -z'
'-x, -y, -z'
'x-1/2, y, -z-1/2'
'x, -y-1/2, z-1/2'
'-x-1/2, y-1/2, z'

loop_
_atom_site_label
_atom_site_type_symbol
_atom_site_fract_x
_atom_site_fract_y
_atom_site_fract_z
_atom_site_U_iso_or_equiv
_atom_site_adp_type
_atom_site_occupancy
_atom_site_site_symmetry_order
_atom_site_calc_flag
_atom_site_refinement_flags_posn
_atom_site_refinement_flags_adp
Ru1 Ru 0.52522(2) 0.24280(2) 0.36626(2) 0.01549(4) Uani 1 1 d . .
Cl1 Cl 0.55220(2) 0.04508(3) 0.34403(2) 0.02323(7) Uani 1 1 d . .
P1 P 0.26927(2) 0.56167(3) 0.43534(2) 0.02232(8) Uani 1 1 d . .
F2 F 0.31221(7) 0.56098(10) 0.37874(4) 0.0368(2) Uani 1 1 d . .
F5 F 0.28710(6) 0.42813(8) 0.44196(4) 0.0320(2) Uani 1 1 d . .
F4 F 0.18936(6) 0.53174(10) 0.40610(5) 0.0353(2) Uani 1 1 d . .
F1 F 0.34893(6) 0.59178(10) 0.46409(5) 0.0400(3) Uani 1 1 d . .
F6 F 0.25106(7) 0.69504(9) 0.42874(5) 0.0430(3) Uani 1 1 d . .
F3 F 0.22544(7) 0.56024(11) 0.49157(5) 0.0437(3) Uani 1 1 d . .
N2 N 0.65471(7) 0.21434(11) 0.43759(5) 0.0193(2) Uani 1 1 d . .
N1 N 0.52466(7) 0.18989(10) 0.44622(5) 0.0178(2) Uani 1 1 d . .
N3 N 0.70676(7) 0.26513(11) 0.36352(5) 0.0211(2) Uani 1 1 d . .
C6 C 0.63753(8) 0.24623(11) 0.38662(5) 0.0172(2) Uani 1 1 d . .
C5 C 0.59341(8) 0.18432(12) 0.47121(5) 0.0183(2) Uani 1 1 d . .
C9 C 0.71795(8) 0.29632(13) 0.30865(6) 0.0208(3) Uani 1 1 d . .
C22 C 0.55224(10) 0.53025(13) 0.37743(7) 0.0250(3) Uani 1 1 d . .
H22 H 0.6049 0.5273 0.3630 0.030 Uiso 1 1 calc R U
C17 C 0.39924(8) 0.29078(14) 0.35880(6) 0.0223(3) Uani 1 1 d . .
H17 H 0.3550 0.2645 0.3759 0.027 Uiso 1 1 calc R U
C20 C 0.44376(8) 0.38004(13) 0.38255(6) 0.0209(3) Uani 1 1 d . .
H20 H 0.4300 0.4069 0.4162 0.025 Uiso 1 1 calc R U
C8 C 0.76633(9) 0.24488(16) 0.40017(7) 0.0291(3) Uani 1 1 d . .
H8 H 0.8190 0.2523 0.3936 0.035 Uiso 1 1 calc R U
C3 C 0.53665(10) 0.12294(13) 0.55224(6) 0.0244(3) Uani 1 1 d . .
H3 H 0.5403 0.1006 0.5878 0.029 Uiso 1 1 calc R U
C14 C 0.68202(9) 0.23241(13) 0.26936(6) 0.0233(3) Uani 1 1 d . .
H14 H 0.6534 0.1680 0.2783 0.028 Uiso 1 1 calc R U
C16 C 0.42133(9) 0.24250(13) 0.31023(6) 0.0243(3) Uani 1 1 d . .
C19 C 0.52977(8) 0.37941(13) 0.30622(6) 0.0219(3) Uani 1 1 d . .
H19 H 0.5717 0.4094 0.2877 0.026 Uiso 1 1 calc R U
C2 C 0.46532(9) 0.12702(13) 0.52715(6) 0.0241(3) Uani 1 1 d . .
H2 H 0.4207 0.1074 0.5457 0.029 Uiso 1 1 calc R U
C21 C 0.50809(9) 0.42850(13) 0.35624(6) 0.0201(3) Uani 1 1 d . .
C7 C 0.73398(9) 0.21281(16) 0.44651(6) 0.0274(3) Uani 1 1 d . .
H7 H 0.7593 0.1936 0.4780 0.033 Uiso 1 1 calc R U
C4 C 0.60238(9) 0.15229(13) 0.52403(6) 0.0222(3) Uani 1 1 d . .
H4 H 0.6509 0.1506 0.5400 0.027 Uiso 1 1 calc R U
C1 C 0.46117(8) 0.16055(13) 0.47441(6) 0.0210(3) Uani 1 1 d . .
H1 H 0.4132 0.1630 0.4578 0.025 Uiso 1 1 calc R U
C18 C 0.48899(9) 0.28685(14) 0.28461(6) 0.0242(3) Uani 1 1 d . .
H18 H 0.5062 0.2536 0.2530 0.029 Uiso 1 1 calc R U
C13 C 0.68932(10) 0.26567(15) 0.21641(7) 0.0287(3) Uani 1 1 d . .
H13 H 0.6646 0.2243 0.1897 0.034 Uiso 1 1 calc R U
C10 C 0.76357(10) 0.39014(15) 0.29622(7) 0.0294(3) Uani 1 1 d . .
H10 H 0.7885 0.4312 0.3229 0.035 Uiso 1 1 calc R U
C12 C 0.73335(11) 0.36037(16) 0.20323(7) 0.0323(4) Uani 1 1 d . .
H12 H 0.7376 0.3831 0.1678 0.039 Uiso 1 1 calc R U
C11 C 0.77101(11) 0.42119(16) 0.24281(8) 0.0355(4) Uani 1 1 d . .
H11 H 0.8016 0.4835 0.2336 0.043 Uiso 1 1 calc R U
C23 C 0.51306(13) 0.63803(15) 0.35605(8) 0.0366(4) Uani 1 1 d . .
H23A H 0.5400 0.7042 0.3689 0.055 Uiso 1 1 calc R U
H23B H 0.4604 0.6403 0.3681 0.055 Uiso 1 1 calc R U
H23C H 0.5142 0.6373 0.3177 0.055 Uiso 1 1 calc R U
C15 C 0.37943(10) 0.14229(17) 0.28687(7) 0.0344(4) Uani 1 1 d . .
H15A H 0.4030 0.1215 0.2535 0.052 Uiso 1 1 calc R U
H15B H 0.3263 0.1622 0.2809 0.052 Uiso 1 1 calc R U
H15C H 0.3822 0.0790 0.3112 0.052 Uiso 1 1 calc R U
C24 C 0.55758(14) 0.53446(18) 0.43793(8) 0.0410(4) Uani 1 1 d . .
H24A H 0.5862 0.6009 0.4485 0.062 Uiso 1 1 calc R U
H24B H 0.5834 0.4672 0.4507 0.062 Uiso 1 1 calc R U
H24C H 0.5065 0.5380 0.4528 0.062 Uiso 1 1 calc R U

loop_
_atom_site_aniso_label
_atom_site_aniso_U_11
_atom_site_aniso_U_22
_atom_site_aniso_U_33
_atom_site_aniso_U_23
_atom_site_aniso_U_13
_atom_site_aniso_U_12
Ru1 0.01269(6) 0.01799(6) 0.01578(6) -0.00032(3) 0.00121(3) 0.00014(3)
Cl1 0.02345(16) 0.01841(14) 0.02783(16) -0.00137(12) 0.00570(13) -0.00038(12)
P1 0.02067(17) 0.01874(16) 0.02754(18) -0.00156(13) -0.00253(14) 0.00180(13)
F2 0.0377(6) 0.0388(6) 0.0339(5) 0.0079(4) 0.0089(4) -0.0041(5)
F5 0.0334(5) 0.0192(4) 0.0435(6) 0.0043(4) 0.0105(4) 0.0026(4)
F4 0.0244(5) 0.0392(6) 0.0423(6) -0.0053(5) -0.0069(4) -0.0044(4)
F1 0.0326(6) 0.0344(5) 0.0530(7) 0.0048(5) -0.0214(5) -0.0028(4)
F6 0.0455(6) 0.0200(5) 0.0634(7) -0.0033(5) -0.0213(6) 0.0078(4)
F3 0.0471(7) 0.0518(7) 0.0322(5) -0.0106(5) 0.0091(5) 0.0083(5)
N2 0.0148(5) 0.0237(6) 0.0195(5) 0.0003(4) 0.0001(4) 0.0007(4)
N1 0.0165(5) 0.0184(5) 0.0185(5) -0.0002(4) 0.0016(4) 0.0000(4)
N3 0.0141(5) 0.0284(6) 0.0206(6) -0.0006(4) 0.0019(4) -0.0011(4)
C6 0.0151(6) 0.0187(6) 0.0179(6) -0.0002(4) 0.0016(4) 0.0003(4)
C5 0.0183(6) 0.0176(6) 0.0190(6) -0.0008(5) 0.0011(5) 0.0004(5)
C9 0.0168(6) 0.0239(6) 0.0218(6) -0.0009(5) 0.0050(5) 0.0001(5)
C22 0.0229(7) 0.0213(7) 0.0309(7) 0.0003(6) 0.0009(6) -0.0008(5)
C17 0.0126(6) 0.0285(7) 0.0259(7) 0.0013(5) -0.0010(5) 0.0019(5)
C20 0.0168(6) 0.0241(7) 0.0219(6) -0.0001(5) 0.0009(5) 0.0049(5)
C8 0.0136(6) 0.0452(10) 0.0283(7) -0.0012(6) -0.0016(6) -0.0011(6)
C3 0.0343(8) 0.0210(6) 0.0180(6) 0.0006(5) 0.0031(5) -0.0010(6)
C14 0.0209(7) 0.0251(7) 0.0239(7) -0.0032(5) 0.0066(5) -0.0023(5)
C16 0.0191(6) 0.0293(7) 0.0245(7) -0.0010(5) -0.0054(5) 0.0003(5)
C19 0.0209(6) 0.0246(7) 0.0203(6) 0.0045(5) 0.0021(5) 0.0026(5)
C2 0.0278(7) 0.0219(7) 0.0226(7) 0.0004(5) 0.0077(5) -0.0025(5)
C21 0.0191(6) 0.0204(6) 0.0209(6) 0.0026(5) 0.0002(5) 0.0034(5)
C7 0.0159(6) 0.0401(9) 0.0262(7) 0.0006(6) -0.0040(5) 0.0018(6)
C4 0.0252(7) 0.0213(6) 0.0200(6) 0.0008(5) -0.0020(5) 0.0004(5)
C1 0.0184(6) 0.0223(6) 0.0223(6) -0.0004(5) 0.0035(5) -0.0015(5)
C18 0.0250(7) 0.0308(7) 0.0168(6) -0.0002(5) -0.0016(5) 0.0025(6)
C13 0.0271(8) 0.0360(8) 0.0231(7) -0.0043(6) 0.0046(6) 0.0020(6)
C10 0.0280(8) 0.0293(8) 0.0309(8) -0.0032(6) 0.0069(6) -0.0076(6)
C12 0.0363(9) 0.0351(9) 0.0255(7) 0.0054(6) 0.0100(6) 0.0073(7)
C11 0.0408(10) 0.0279(8) 0.0379(9) 0.0036(7) 0.0144(7) -0.0060(7)
C23 0.0491(11) 0.0209(7) 0.0399(9) 0.0051(7) -0.0026(8) 0.0016(7)
C15 0.0287(8) 0.0397(9) 0.0350(9) -0.0084(7) -0.0083(7) -0.0049(7)
C24 0.0556(12) 0.0349(9) 0.0325(9) -0.0002(7) -0.0143(8) -0.0100(9)

loop_
_atom_type_symbol
_atom_type_description
_atom_type_scat_dispersion_real
_atom_type_scat_dispersion_imag
_atom_type_scat_source
C C 0.0033 0.0016 'International Tables Vol C Tables 4.2.6.8 and 6.1.1.4'
H H 0.0000 0.0000 'International Tables Vol C Tables 4.2.6.8 and 6.1.1.4'
N N 0.0061 0.0033 'International Tables Vol C Tables 4.2.6.8 and 6.1.1.4'
F F 0.0171 0.0103 'International Tables Vol C Tables 4.2.6.8 and 6.1.1.4'
P P 0.1023 0.0942 'International Tables Vol C Tables 4.2.6.8 and 6.1.1.4'
Cl Cl 0.1484 0.1585 'International Tables Vol C Tables 4.2.6.8 and 6.1.1.4'
Ru Ru -1.2594 0.8363 'International Tables Vol C Tables 4.2.6.8 and 6.1.1.4'

loop_
_geom_angle_atom_site_label_1
_geom_angle_atom_site_label_2
_geom_angle_atom_site_label_3
_geom_angle
C6 Ru1 N1 76.59(5)
C6 Ru1 C20 124.34(6)
N1 Ru1 C20 92.09(5)
C6 Ru1 C19 97.15(5)
N1 Ru1 C19 150.37(5)
C20 Ru1 C19 67.27(6)
C6 Ru1 C18 120.44(6)
N1 Ru1 C18 162.91(5)
C20 Ru1 C18 79.42(6)
C19 Ru1 C18 37.19(6)
C6 Ru1 C21 97.98(5)
N1 Ru1 C21 113.51(5)
C20 Ru1 C21 37.57(5)
C19 Ru1 C21 37.83(5)
C18 Ru1 C21 68.00(6)
C6 Ru1 C17 161.67(6)
N1 Ru1 C17 98.52(5)
C20 Ru1 C17 37.51(6)
C19 Ru1 C17 78.28(6)
C18 Ru1 C17 65.78(6)
C21 Ru1 C17 67.43(6)
C6 Ru1 C16 156.70(6)
N1 Ru1 C16 125.71(5)
C20 Ru1 C16 66.79(6)
C19 Ru1 C16 66.94(6)
C18 Ru1 C16 37.24(6)
C21 Ru1 C16 79.97(6)
C17 Ru1 C16 35.78(5)
C6 Ru1 Cl1 83.75(4)
N1 Ru1 Cl1 86.44(3)
C20 Ru1 Cl1 150.72(4)
C19 Ru1 Cl1 122.07(4)
C18 Ru1 Cl1 93.75(4)
C21 Ru1 Cl1 159.89(4)
C17 Ru1 Cl1 113.83(4)
C16 Ru1 Cl1 90.52(4)
F1 P1 F3 90.84(7)
F1 P1 F2 89.98(7)
F3 P1 F2 178.91(7)
F1 P1 F6 90.05(6)
F3 P1 F6 90.44(7)
F2 P1 F6 90.29(7)
F1 P1 F5 90.15(6)
F3 P1 F5 89.43(6)
F2 P1 F5 89.85(6)
F6 P1 F5 179.76(8)
F1 P1 F4 179.65(7)
F3 P1 F4 89.47(7)
F2 P1 F4 89.71(6)
F6 P1 F4 89.80(6)
F5 P1 F4 90.00(6)
C6 N2 C7 111.68(12)
C6 N2 C5 117.85(12)
C7 N2 C5 130.40(13)
C5 N1 C1 117.63(13)
C5 N1 Ru1 117.03(9)
C1 N1 Ru1 125.34(10)
C6 N3 C8 110.18(12)
C6 N3 C9 124.91(12)
C8 N3 C9 124.85(13)
N3 C6 N2 104.65(12)
N3 C6 Ru1 138.90(10)
N2 C6 Ru1 116.30(10)
N1 C5 C4 123.84(13)
N1 C5 N2 112.22(12)
C4 C5 N2 123.94(13)
C14 C9 C10 121.62(14)
C14 C9 N3 118.85(13)
C10 C9 N3 119.52(14)
C21 C22 C24 113.97(14)
C21 C22 C23 107.69(14)
C24 C22 C23 110.45(15)
C21 C22 H22 108.2
C24 C22 H22 108.2
C23 C22 H22 108.2
C16 C17 C20 120.80(14)
C16 C17 Ru1 72.95(9)
C20 C17 Ru1 68.11(8)
C16 C17 H17 119.6
C20 C17 H17 119.6
Ru1 C17 H17 132.4
C21 C20 C17 121.67(13)
C21 C20 Ru1 72.48(8)
C17 C20 Ru1 74.38(9)
C21 C20 H20 119.2
C17 C20 H20 119.2
Ru1 C20 H20 125.8
C7 C8 N3 107.89(13)
C7 C8 H8 126.1
N3 C8 H8 126.1
C4 C3 C2 119.52(14)
C4 C3 H3 120.2
C2 C3 H3 120.2
C9 C14 C13 119.12(15)
C9 C14 H14 120.4
C13 C14 H14 120.4
C17 C16 C18 117.88(14)
C17 C16 C15 121.70(15)
C18 C16 C15 120.29(15)
C17 C16 Ru1 71.27(9)
C18 C16 Ru1 68.33(8)
C15 C16 Ru1 128.52(12)
C18 C19 C21 121.17(14)
C18 C19 Ru1 71.53(9)
C21 C19 Ru1 71.55(8)
C18 C19 H19 119.4
C21 C19 H19 119.4
Ru1 C19 H19 130.2
C1 C2 C3 119.35(14)
C1 C2 H2 120.3
C3 C2 H2 120.3
C20 C21 C19 117.01(14)
C20 C21 C22 123.47(13)
C19 C21 C22 119.49(13)
C20 C21 Ru1 69.95(8)
C19 C21 Ru1 70.62(8)
C22 C21 Ru1 131.95(10)
C8 C7 N2 105.60(13)
C8 C7 H7 127.2
N2 C7 H7 127.2
C3 C4 C5 117.62(14)
C3 C4 H4 121.2
C5 C4 H4 121.2
N1 C1 C2 122.04(14)
N1 C1 H1 119.0
C2 C1 H1 119.0
C19 C18 C16 121.24(14)
C19 C18 Ru1 71.28(8)
C16 C18 Ru1 74.43(9)
C19 C18 H18 119.4
C16 C18 H18 119.4
Ru1 C18 H18 126.9
C12 C13 C14 120.15(16)
C12 C13 H13 119.9
C14 C13 H13 119.9
C9 C10 C11 118.34(16)
C9 C10 H10 120.8
C11 C10 H10 120.8
C11 C12 C13 120.04(16)
C11 C12 H12 120.0
C13 C12 H12 120.0
C12 C11 C10 120.68(16)
C12 C11 H11 119.7
C10 C11 H11 119.7
C22 C23 H23A 109.5
C22 C23 H23B 109.5
H23A C23 H23B 109.5
C22 C23 H23C 109.5
H23A C23 H23C 109.5
H23B C23 H23C 109.5
C16 C15 H15A 109.5
C16 C15 H15B 109.5
H15A C15 H15B 109.5
C16 C15 H15C 109.5
H15A C15 H15C 109.5
H15B C15 H15C 109.5
C22 C24 H24A 109.5
C22 C24 H24B 109.5
H24A C24 H24B 109.5
C22 C24 H24C 109.5
H24A C24 H24C 109.5
H24B C24 H24C 109.5

loop_
_geom_bond_atom_site_label_1
_geom_bond_atom_site_label_2
_geom_bond_distance
Ru1 C6 2.0093(15)
Ru1 N1 2.0958(12)
Ru1 C20 2.1761(14)
Ru1 C19 2.1967(15)
Ru1 C18 2.1999(15)
Ru1 C21 2.2090(15)
Ru1 C17 2.2587(15)
Ru1 C16 2.2802(15)
Ru1 Cl1 2.4268(5)
P1 F1 1.5945(11)
P1 F3 1.5994(12)
P1 F2 1.6001(11)
P1 F6 1.6018(11)
P1 F5 1.6026(10)
P1 F4 1.6032(11)
N2 C6 1.3625(18)
N2 C7 1.3898(19)
N2 C5 1.3990(18)
N1 C5 1.3456(18)
N1 C1 1.3503(18)
N3 C6 1.3484(18)
N3 C8 1.400(2)
N3 C9 1.4348(19)
C5 C4 1.3834(19)
C9 C14 1.384(2)
C9 C10 1.388(2)
C22 C21 1.512(2)
C22 C24 1.519(2)
C22 C23 1.529(2)
C22 H22 0.9800
C17 C16 1.395(2)
C17 C20 1.428(2)
C17 H17 0.9300
C20 C21 1.412(2)
C20 H20 0.9300
C8 C7 1.342(2)
C8 H8 0.9300
C3 C4 1.382(2)
C3 C2 1.386(2)
C3 H3 0.9300
C14 C13 1.388(2)
C14 H14 0.9300
C16 C18 1.432(2)
C16 C15 1.498(2)
C19 C18 1.402(2)
C19 C21 1.428(2)
C19 H19 0.9300
C2 C1 1.380(2)
C2 H2 0.9300
C7 H7 0.9300
C4 H4 0.9300
C1 H1 0.9300
C18 H18 0.9300
C13 C12 1.385(3)
C13 H13 0.9300
C10 C11 1.392(2)
C10 H10 0.9300
C12 C11 1.384(3)
C12 H12 0.9300
C11 H11 0.9300
C23 H23A 0.9600
C23 H23B 0.9600
C23 H23C 0.9600
C15 H15A 0.9600
C15 H15B 0.9600
C15 H15C 0.9600
C24 H24A 0.9600
C24 H24B 0.9600
C24 H24C 0.9600

loop_
_geom_torsion_atom_site_label_1
_geom_torsion_atom_site_label_2
_geom_torsion_atom_site_label_3
_geom_torsion_atom_site_label_4
_geom_torsion
C8 N3 C6 N2 0.02(16)
C9 N3 C6 N2 177.35(13)
C8 N3 C6 Ru1 -175.08(13)
C9 N3 C6 Ru1 2.2(2)
C7 N2 C6 N3 -0.18(17)
C5 N2 C6 N3 -177.51(12)
C7 N2 C6 Ru1 176.23(11)
C5 N2 C6 Ru1 -1.10(16)
C1 N1 C5 C4 -1.1(2)
Ru1 N1 C5 C4 179.20(11)
C1 N1 C5 N2 178.72(12)
Ru1 N1 C5 N2 -0.96(15)
C6 N2 C5 N1 1.33(18)
C7 N2 C5 N1 -175.42(15)
C6 N2 C5 C4 -178.82(13)
C7 N2 C5 C4 4.4(2)
C6 N3 C9 C14 -50.3(2)
C8 N3 C9 C14 126.68(17)
C6 N3 C9 C10 129.00(16)
C8 N3 C9 C10 -54.1(2)
C16 C17 C20 C21 4.7(2)
Ru1 C17 C20 C21 57.33(13)
C16 C17 C20 Ru1 -52.60(13)
C6 N3 C8 C7 0.14(19)
C9 N3 C8 C7 -177.18(15)
C10 C9 C14 C13 -2.6(2)
N3 C9 C14 C13 176.66(14)
C20 C17 C16 C18 -1.2(2)
Ru1 C17 C16 C18 -51.65(13)
C20 C17 C16 C15 174.74(15)
Ru1 C17 C16 C15 124.30(15)
C20 C17 C16 Ru1 50.44(13)
C4 C3 C2 C1 -0.1(2)
C17 C20 C21 C19 -3.9(2)
Ru1 C20 C21 C19 54.37(12)
C17 C20 C21 C22 174.05(14)
Ru1 C20 C21 C22 -127.72(14)
C17 C20 C21 Ru1 -58.23(13)
C18 C19 C21 C20 -0.4(2)
Ru1 C19 C21 C20 -54.04(12)
C18 C19 C21 C22 -178.35(14)
Ru1 C19 C21 C22 127.96(13)
C18 C19 C21 Ru1 53.69(13)
C24 C22 C21 C20 34.5(2)
C23 C22 C21 C20 -88.41(18)
C24 C22 C21 C19 -147.66(16)
C23 C22 C21 C19 89.45(17)
C24 C22 C21 Ru1 -57.9(2)
C23 C22 C21 Ru1 179.20(12)
N3 C8 C7 N2 -0.2(2)
C6 N2 C7 C8 0.27(19)
C5 N2 C7 C8 177.17(15)
C2 C3 C4 C5 -0.3(2)
N1 C5 C4 C3 0.9(2)
N2 C5 C4 C3 -178.90(13)
C5 N1 C1 C2 0.7(2)
Ru1 N1 C1 C2 -179.67(11)
C3 C2 C1 N1 -0.1(2)
C21 C19 C18 C16 3.8(2)
Ru1 C19 C18 C16 57.52(13)
C21 C19 C18 Ru1 -53.70(13)
C17 C16 C18 C19 -3.0(2)
C15 C16 C18 C19 -179.00(15)
Ru1 C16 C18 C19 -56.03(13)
C17 C16 C18 Ru1 53.05(13)
C15 C16 C18 Ru1 -122.96(15)
C9 C14 C13 C12 1.3(2)
C14 C9 C10 C11 1.7(2)
N3 C9 C10 C11 -177.53(15)
C14 C13 C12 C11 0.8(3)
C13 C12 C11 C10 -1.7(3)
C9 C10 C11 C12 0.5(3)
